data_2312114
loop_
_publ_author_name
'Minyaev, Mikhail E.'
'Vinogradov, Alexander A.'
'Nifant'ev, Ilya E.'
'Churakov, Andrei V.'

_publ_section_title
;
 Crystal structure of
 (2,2'-bi-pyridine-&#x3ba;<sup>2</sup><i>N</i>,<i>N</i>')-<i>trans</i>-bis-(<i>tert</i>-butyl-dimethyl-sil-yloxy)-<i>cis</i>-dioxidomolybdenum(VI).
;
_journal_issue 'Pt 7'
_journal_name_full 'Acta crystallographica. Section E, Crystallographic communications'
_journal_page_first 970
_journal_page_last 972
_journal_paper_doi 10.1107/S2056989018008472
_journal_volume 74
_journal_year 2018
_chemical_formula_iupac '[Mo (C6 H15 O Si)2 O2 (C10 H8 N2)]'
_chemical_formula_moiety 'C22 H38 Mo N2 O4 Si2'
_chemical_formula_sum 'C22 H38 Mo N2 O4 Si2'
_chemical_formula_weight 546.66
_chemical_name_common
;
Bis(tert-butyldimethylsilyloxy)dioxomolybdenum(2,2'-bipyridyl)
;
_chemical_name_systematic
;
(2,2'-Bipyridine-\k^2^<i>N</i>,<i>N</i>')-<i>trans</i>-bis(<i>tert</i>-\
butyldimethylsilyloxy)-<i>cis</i>-dioxiomolybdenum(VI)
;
_space_group_crystal_system triclinic
_space_group_IT_number 2
_space_group_name_Hall '-P 1'
_space_group_name_H-M_alt 'P -1'
_atom_sites_solution_hydrogens geom
_atom_sites_solution_primary direct
_atom_sites_solution_secondary difmap
_audit_creation_method SHELXL-2017/1
_cell_angle_alpha 113.144(2)
_cell_angle_beta 91.133(2)
_cell_angle_gamma 105.501(2)
_cell_formula_units_Z 2
_cell_length_a 8.4027(8)
_cell_length_b 12.8657(13)
_cell_length_c 14.4266(14)
_cell_measurement_reflns_used 4261
_cell_measurement_temperature 150(2)
_cell_measurement_theta_max 30.155
_cell_measurement_theta_min 2.541
_cell_volume 1368.1(2)
_computing_cell_refinement
;
SAINT (Bruker, 2008)
;
_computing_data_collection
;
APEX2 (Bruker, 2008)
;
_computing_data_reduction
;
SAINT (Bruker, 2008)
;
_computing_molecular_graphics
;
SHELXTL (Sheldrick, 2008) and Mercury (Macrae <i>et al.</i>,
2008)
;
_computing_publication_material
;
<i>SHELXL2017/1</i> (Sheldrick, 2015) and publCIF (Westrip,
2010)
;
_computing_structure_refinement
;
<i>SHELXL2017/1</i> (Sheldrick, 2015)
;
_computing_structure_solution
;
SHELXS (Sheldrick, 2008)
;
_diffrn_ambient_temperature 150(2)
_diffrn_measured_fraction_theta_full 0.999
_diffrn_measured_fraction_theta_max 0.995
_diffrn_measurement_device_type 'Bruker SMART APEXII'
_diffrn_measurement_method \w
_diffrn_radiation_monochromator graphite
_diffrn_radiation_source 'fine-focus sealed tube'
_diffrn_radiation_type MoK\a
_diffrn_radiation_wavelength 0.71073
_diffrn_reflns_av_R_equivalents 0.0300
_diffrn_reflns_limit_h_max 11
_diffrn_reflns_limit_h_min -11
_diffrn_reflns_limit_k_max 16
_diffrn_reflns_limit_k_min -16
_diffrn_reflns_limit_l_max 19
_diffrn_reflns_limit_l_min -19
_diffrn_reflns_number 14073
_diffrn_reflns_theta_full 25.242
_diffrn_reflns_theta_max 27.997
_diffrn_reflns_theta_min 2.541
_exptl_absorpt_coefficient_mu 0.594
_exptl_absorpt_correction_T_max 0.7971
_exptl_absorpt_correction_T_min 0.6122
_exptl_absorpt_correction_type multi-scan
_exptl_absorpt_process_details
;
(SADABS; Bruker, 2008)
;
_exptl_crystal_colour colourless
_exptl_crystal_density_diffrn 1.327
_exptl_crystal_density_method 'not measured'
_exptl_crystal_description plate
_exptl_crystal_F_000 572
_exptl_crystal_size_max 0.37
_exptl_crystal_size_mid 0.16
_exptl_crystal_size_min 0.01
_refine_diff_density_max 0.499
_refine_diff_density_min -0.757
_refine_ls_extinction_method none
_refine_ls_goodness_of_fit_ref 1.007
_refine_ls_hydrogen_treatment constr
_refine_ls_matrix_type full
_refine_ls_number_parameters 290
_refine_ls_number_reflns 6550
_refine_ls_number_restraints 0
_refine_ls_restrained_S_all 1.007
_refine_ls_R_factor_all 0.0543
_refine_ls_R_factor_gt 0.0343
_refine_ls_shift/su_max 0.001
_refine_ls_shift/su_mean 0.000
_refine_ls_structure_factor_coef Fsqd
_refine_ls_weighting_details 'w=1/[\s^2^(Fo^2^)+(0.0328P)^2^+0.2626P] where P=(Fo^2^+2Fc^2^)/3'
_refine_ls_weighting_scheme calc
_refine_ls_wR_factor_gt 0.0686
_refine_ls_wR_factor_ref 0.0747
_reflns_number_gt 5158
_reflns_number_total 6550
_reflns_threshold_expression 'I > 2\s(I)'
_cod_data_source_file su5447sup1.cif
_cod_data_source_block I
_cod_database_code 2312114
_shelx_space_group_comment
;
The symmetry employed for this shelxl refinement is uniquely defined
by the following loop, which should always be used as a source of
symmetry information in preference to the above space-group names.
They are only intended as comments.
;
_shelx_estimated_absorpt_t_min 0.810
_shelx_estimated_absorpt_t_max 0.994

loop_
_space_group_symop_operation_xyz
'x, y, z'
'-x, -y, -z'

loop_
_atom_site_type_symbol
_atom_site_label
_atom_site_fract_x
_atom_site_fract_y
_atom_site_fract_z
_atom_site_U_iso_or_equiv
_atom_site_adp_type
_atom_site_calc_flag
_atom_site_occupancy
_atom_site_disorder_assembly
_atom_site_disorder_group
Mo Mo1 0.52976(2) 0.50708(2) 0.72617(2) 0.02159(6) Uani d 1 . .
Si Si1 0.49782(9) 0.23030(6) 0.72652(5) 0.03018(16) Uani d 1 . .
Si Si2 0.76259(8) 0.79213(6) 0.75979(5) 0.02501(15) Uani d 1 . .
N N1 0.7113(2) 0.44628(16) 0.60828(14) 0.0215(4) Uani d 1 . .
N N2 0.7921(2) 0.53749(17) 0.80986(14) 0.0212(4) Uani d 1 . .
O O1 0.5091(2) 0.35145(15) 0.71423(14) 0.0351(4) Uani d 1 . .
O O2 0.6496(2) 0.65577(14) 0.72517(12) 0.0294(4) Uani d 1 . .
O O3 0.4593(2) 0.55966(17) 0.84064(13) 0.0349(4) Uani d 1 . .
O O4 0.36694(19) 0.46985(16) 0.63499(13) 0.0329(4) Uani d 1 . .
C C1 0.6609(3) 0.3972(2) 0.50836(18) 0.0292(5) Uani d 1 . .
H H1 0.555036 0.397932 0.484733 0.035 Uiso calc 1 . .
C C2 0.7559(3) 0.3452(3) 0.43764(19) 0.0398(7) Uani d 1 . .
H H2 0.716631 0.310979 0.366791 0.048 Uiso calc 1 . .
C C3 0.9084(3) 0.3443(3) 0.4724(2) 0.0458(8) Uani d 1 . .
H H3 0.975418 0.307597 0.425645 0.055 Uiso calc 1 . .
C C4 0.9640(3) 0.3968(2) 0.57561(19) 0.0350(6) Uani d 1 . .
H H4 1.070137 0.397791 0.600557 0.042 Uiso calc 1 . .
C C5 0.8626(3) 0.4483(2) 0.64229(17) 0.0220(5) Uani d 1 . .
C C6 0.9120(3) 0.5063(2) 0.75423(17) 0.0213(5) Uani d 1 . .
C C7 1.0721(3) 0.5303(2) 0.79989(18) 0.0302(6) Uani d 1 . .
H H7 1.155480 0.508329 0.759516 0.036 Uiso calc 1 . .
C C8 1.1091(3) 0.5865(3) 0.90479(19) 0.0365(7) Uani d 1 . .
H H8 1.218304 0.604139 0.937403 0.044 Uiso calc 1 . .
C C9 0.9851(3) 0.6166(2) 0.96145(19) 0.0335(6) Uani d 1 . .
H H9 1.007172 0.654825 1.033667 0.040 Uiso calc 1 . .
C C10 0.8284(3) 0.5901(2) 0.91123(17) 0.0266(5) Uani d 1 . .
H H10 0.742823 0.609994 0.950338 0.032 Uiso calc 1 . .
C C11 0.5902(4) 0.2679(3) 0.8581(3) 0.0663(10) Uani d 1 . .
H H11A 0.540588 0.323552 0.907140 0.099 Uiso calc 1 . .
H H11B 0.711021 0.304435 0.866646 0.099 Uiso calc 1 . .
H H11C 0.567837 0.195617 0.869773 0.099 Uiso calc 1 . .
C C12 0.6180(5) 0.1462(3) 0.6336(3) 0.0723(11) Uani d 1 . .
H H12A 0.735789 0.193257 0.648619 0.108 Uiso calc 1 . .
H H12B 0.573603 0.130178 0.564370 0.108 Uiso calc 1 . .
H H12C 0.607803 0.071187 0.638913 0.108 Uiso calc 1 . .
C C13 0.2713(4) 0.1436(3) 0.7013(2) 0.0406(7) Uani d 1 . .
C C14 0.1814(4) 0.2076(4) 0.7858(3) 0.0682(11) Uani d 1 . .
H H14A 0.062089 0.164346 0.770465 0.102 Uiso calc 1 . .
H H14B 0.197187 0.287983 0.790677 0.102 Uiso calc 1 . .
H H14C 0.227105 0.211773 0.850591 0.102 Uiso calc 1 . .
C C15 0.2504(5) 0.0183(3) 0.6950(3) 0.0739(12) Uani d 1 . .
H H15A 0.131507 -0.026089 0.680629 0.111 Uiso calc 1 . .
H H15B 0.298124 0.024024 0.760015 0.111 Uiso calc 1 . .
H H15C 0.308173 -0.022823 0.640459 0.111 Uiso calc 1 . .
C C16 0.1928(4) 0.1339(3) 0.6008(3) 0.0663(11) Uani d 1 . .
H H16A 0.073361 0.091631 0.589027 0.099 Uiso calc 1 . .
H H16B 0.246525 0.090336 0.545051 0.099 Uiso calc 1 . .
H H16C 0.208028 0.213434 0.603852 0.099 Uiso calc 1 . .
C C17 0.7485(4) 0.8299(3) 0.6479(2) 0.0395(7) Uani d 1 . .
H H17A 0.779816 0.771938 0.589129 0.059 Uiso calc 1 . .
H H17B 0.824427 0.909248 0.664271 0.059 Uiso calc 1 . .
H H17C 0.633928 0.828417 0.631510 0.059 Uiso calc 1 . .
C C18 0.9844(3) 0.8106(2) 0.8014(2) 0.0341(6) Uani d 1 . .
H H18A 1.028364 0.758651 0.745049 0.051 Uiso calc 1 . .
H H18B 0.989910 0.789604 0.859472 0.051 Uiso calc 1 . .
H H18C 1.051098 0.893156 0.821405 0.051 Uiso calc 1 . .
C C19 0.6780(3) 0.8919(2) 0.86890(19) 0.0323(6) Uani d 1 . .
C C20 0.7706(4) 1.0223(3) 0.8951(2) 0.0536(8) Uani d 1 . .
H H20A 0.729747 1.073145 0.953875 0.080 Uiso calc 1 . .
H H20B 0.750759 1.040231 0.836610 0.080 Uiso calc 1 . .
H H20C 0.890478 1.036863 0.911493 0.080 Uiso calc 1 . .
C C21 0.4918(4) 0.8679(3) 0.8387(2) 0.0483(8) Uani d 1 . .
H H21A 0.447629 0.919161 0.895310 0.072 Uiso calc 1 . .
H H21B 0.432569 0.784734 0.822421 0.072 Uiso calc 1 . .
H H21C 0.475998 0.884299 0.778858 0.072 Uiso calc 1 . .
C C22 0.6998(4) 0.8661(3) 0.96252(19) 0.0405(7) Uani d 1 . .
H H22A 0.657102 0.918716 1.019096 0.061 Uiso calc 1 . .
H H22B 0.818368 0.879441 0.981903 0.061 Uiso calc 1 . .
H H22C 0.637747 0.783454 0.946496 0.061 Uiso calc 1 . .

loop_
_atom_site_aniso_label
_atom_site_aniso_U_11
_atom_site_aniso_U_22
_atom_site_aniso_U_33
_atom_site_aniso_U_12
_atom_site_aniso_U_13
_atom_site_aniso_U_23
Mo1 0.01231(9) 0.02799(12) 0.02539(11) 0.00788(7) 0.00225(7) 0.01080(9)
Si1 0.0280(4) 0.0293(4) 0.0335(4) 0.0066(3) 0.0005(3) 0.0146(3)
Si2 0.0272(3) 0.0270(4) 0.0230(3) 0.0095(3) 0.0036(3) 0.0115(3)
N1 0.0166(9) 0.0228(10) 0.0218(10) 0.0062(8) 0.0006(7) 0.0058(8)
N2 0.0171(9) 0.0242(10) 0.0222(10) 0.0083(8) 0.0025(7) 0.0081(8)
O1 0.0257(9) 0.0324(10) 0.0488(12) 0.0036(8) 0.0011(8) 0.0218(9)
O2 0.0305(9) 0.0267(9) 0.0312(10) 0.0125(8) 0.0051(7) 0.0096(8)
O3 0.0221(9) 0.0522(12) 0.0308(10) 0.0149(8) 0.0078(7) 0.0148(9)
O4 0.0193(8) 0.0445(11) 0.0343(10) 0.0114(8) -0.0014(7) 0.0147(9)
C1 0.0229(12) 0.0337(14) 0.0254(13) 0.0094(11) -0.0037(10) 0.0062(11)
C2 0.0383(15) 0.0523(18) 0.0196(13) 0.0182(14) 0.0001(11) 0.0027(12)
C3 0.0340(15) 0.067(2) 0.0266(14) 0.0262(15) 0.0069(11) 0.0026(14)
C4 0.0223(12) 0.0529(18) 0.0266(13) 0.0184(12) 0.0041(10) 0.0086(12)
C5 0.0152(10) 0.0256(13) 0.0236(12) 0.0063(9) 0.0022(9) 0.0084(10)
C6 0.0178(10) 0.0255(12) 0.0213(11) 0.0081(9) 0.0023(9) 0.0094(10)
C7 0.0190(11) 0.0462(16) 0.0267(13) 0.0161(11) 0.0041(9) 0.0123(12)
C8 0.0219(12) 0.0586(19) 0.0277(14) 0.0165(12) -0.0023(10) 0.0139(13)
C9 0.0312(13) 0.0473(17) 0.0206(12) 0.0160(12) -0.0001(10) 0.0102(12)
C10 0.0240(12) 0.0349(14) 0.0228(12) 0.0140(11) 0.0064(9) 0.0104(11)
C11 0.064(2) 0.074(3) 0.059(2) 0.0102(19) -0.0221(18) 0.034(2)
C12 0.068(2) 0.055(2) 0.093(3) 0.029(2) 0.037(2) 0.022(2)
C13 0.0400(15) 0.0408(17) 0.0405(16) -0.0009(13) -0.0004(12) 0.0249(14)
C14 0.0435(19) 0.092(3) 0.070(2) 0.0143(19) 0.0225(18) 0.038(2)
C15 0.065(2) 0.053(2) 0.103(3) -0.0100(18) 0.003(2) 0.050(2)
C16 0.054(2) 0.070(2) 0.057(2) -0.0134(18) -0.0222(17) 0.0308(19)
C17 0.0412(15) 0.0485(18) 0.0363(16) 0.0132(14) 0.0044(12) 0.0252(14)
C18 0.0304(13) 0.0425(16) 0.0315(14) 0.0087(12) 0.0056(11) 0.0188(12)
C19 0.0362(14) 0.0296(14) 0.0300(14) 0.0148(12) 0.0033(11) 0.0080(11)
C20 0.077(2) 0.0313(17) 0.0459(19) 0.0173(16) 0.0028(16) 0.0084(14)
C21 0.0469(17) 0.054(2) 0.0408(17) 0.0332(16) 0.0069(13) 0.0051(15)
C22 0.0516(17) 0.0431(17) 0.0249(14) 0.0232(14) 0.0093(12) 0.0062(12)

loop_
_atom_type_symbol
_atom_type_description
_atom_type_scat_dispersion_real
_atom_type_scat_dispersion_imag
_atom_type_scat_source
C C 0.0033 0.0016 'International Tables Vol C Tables 4.2.6.8 and 6.1.1.4'
H H 0.0000 0.0000 'International Tables Vol C Tables 4.2.6.8 and 6.1.1.4'
N N 0.0061 0.0033 'International Tables Vol C Tables 4.2.6.8 and 6.1.1.4'
O O 0.0106 0.0060 'International Tables Vol C Tables 4.2.6.8 and 6.1.1.4'
Si Si 0.0817 0.0704 'International Tables Vol C Tables 4.2.6.8 and 6.1.1.4'
Mo Mo -1.6832 0.6857 'International Tables Vol C Tables 4.2.6.8 and 6.1.1.4'

loop_
_geom_angle_atom_site_label_1
_geom_angle_atom_site_label_2
_geom_angle_atom_site_label_3
_geom_angle_site_symmetry_1
_geom_angle_site_symmetry_3
_geom_angle
_geom_angle_publ_flag
O1 Mo1 O2 . . 153.41(7) y
O1 Mo1 O3 . . 98.38(9) y
O1 Mo1 O4 . . 97.22(8) y
O2 Mo1 O3 . . 98.38(8) y
O2 Mo1 O4 . . 97.63(8) y
O3 Mo1 O4 . . 106.46(8) y
O1 Mo1 N1 . . 77.30(7) y
O2 Mo1 N1 . . 79.72(7) y
O3 Mo1 N1 . . 159.26(7) y
O4 Mo1 N1 . . 94.24(7) y
O1 Mo1 N2 . . 79.53(7) y
O2 Mo1 N2 . . 79.91(7) y
O3 Mo1 N2 . . 90.23(7) y
O4 Mo1 N2 . . 163.31(7) y
N1 Mo1 N2 . . 69.07(6) y
O1 Si1 C11 . . 108.92(14) ?
O1 Si1 C12 . . 109.23(15) ?
C11 Si1 C12 . . 109.27(19) ?
O1 Si1 C13 . . 107.15(11) ?
C11 Si1 C13 . . 111.06(15) ?
C12 Si1 C13 . . 111.14(16) ?
O2 Si2 C18 . . 110.49(11) ?
O2 Si2 C17 . . 107.57(11) ?
C18 Si2 C17 . . 110.27(12) ?
O2 Si2 C19 . . 109.25(11) ?
C18 Si2 C19 . . 109.30(12) ?
C17 Si2 C19 . . 109.94(13) ?
C1 N1 C5 . . 119.01(19) ?
C1 N1 Mo1 . . 121.42(15) ?
C5 N1 Mo1 . . 119.10(14) ?
C10 N2 C6 . . 118.84(19) ?
C10 N2 Mo1 . . 121.80(14) ?
C6 N2 Mo1 . . 119.28(14) ?
Si1 O1 Mo1 . . 169.53(12) ?
Si2 O2 Mo1 . . 163.13(11) ?
N1 C1 C2 . . 122.8(2) ?
N1 C1 H1 . . 118.6 ?
C2 C1 H1 . . 118.6 ?
C3 C2 C1 . . 118.2(2) ?
C3 C2 H2 . . 120.9 ?
C1 C2 H2 . . 120.9 ?
C2 C3 C4 . . 119.8(2) ?
C2 C3 H3 . . 120.1 ?
C4 C3 H3 . . 120.1 ?
C3 C4 C5 . . 118.9(2) ?
C3 C4 H4 . . 120.5 ?
C5 C4 H4 . . 120.5 ?
N1 C5 C4 . . 121.3(2) ?
N1 C5 C6 . . 116.11(19) ?
C4 C5 C6 . . 122.6(2) ?
N2 C6 C7 . . 121.4(2) ?
N2 C6 C5 . . 115.85(18) ?
C7 C6 C5 . . 122.7(2) ?
C8 C7 C6 . . 119.3(2) ?
C8 C7 H7 . . 120.4 ?
C6 C7 H7 . . 120.4 ?
C9 C8 C7 . . 119.0(2) ?
C9 C8 H8 . . 120.5 ?
C7 C8 H8 . . 120.5 ?
C10 C9 C8 . . 118.7(2) ?
C10 C9 H9 . . 120.6 ?
C8 C9 H9 . . 120.6 ?
N2 C10 C9 . . 122.7(2) ?
N2 C10 H10 . . 118.6 ?
C9 C10 H10 . . 118.6 ?
Si1 C11 H11A . . 109.5 ?
Si1 C11 H11B . . 109.5 ?
H11A C11 H11B . . 109.5 ?
Si1 C11 H11C . . 109.5 ?
H11A C11 H11C . . 109.5 ?
H11B C11 H11C . . 109.5 ?
Si1 C12 H12A . . 109.5 ?
Si1 C12 H12B . . 109.5 ?
H12A C12 H12B . . 109.5 ?
Si1 C12 H12C . . 109.5 ?
H12A C12 H12C . . 109.5 ?
H12B C12 H12C . . 109.5 ?
C14 C13 C16 . . 108.3(3) ?
C14 C13 C15 . . 109.6(3) ?
C16 C13 C15 . . 109.2(3) ?
C14 C13 Si1 . . 109.7(2) ?
C16 C13 Si1 . . 109.4(2) ?
C15 C13 Si1 . . 110.6(2) ?
C13 C14 H14A . . 109.5 ?
C13 C14 H14B . . 109.5 ?
H14A C14 H14B . . 109.5 ?
C13 C14 H14C . . 109.5 ?
H14A C14 H14C . . 109.5 ?
H14B C14 H14C . . 109.5 ?
C13 C15 H15A . . 109.5 ?
C13 C15 H15B . . 109.5 ?
H15A C15 H15B . . 109.5 ?
C13 C15 H15C . . 109.5 ?
H15A C15 H15C . . 109.5 ?
H15B C15 H15C . . 109.5 ?
C13 C16 H16A . . 109.5 ?
C13 C16 H16B . . 109.5 ?
H16A C16 H16B . . 109.5 ?
C13 C16 H16C . . 109.5 ?
H16A C16 H16C . . 109.5 ?
H16B C16 H16C . . 109.5 ?
Si2 C17 H17A . . 109.5 ?
Si2 C17 H17B . . 109.5 ?
H17A C17 H17B . . 109.5 ?
Si2 C17 H17C . . 109.5 ?
H17A C17 H17C . . 109.5 ?
H17B C17 H17C . . 109.5 ?
Si2 C18 H18A . . 109.5 ?
Si2 C18 H18B . . 109.5 ?
H18A C18 H18B . . 109.5 ?
Si2 C18 H18C . . 109.5 ?
H18A C18 H18C . . 109.5 ?
H18B C18 H18C . . 109.5 ?
C21 C19 C22 . . 108.6(2) ?
C21 C19 C20 . . 109.5(2) ?
C22 C19 C20 . . 109.4(2) ?
C21 C19 Si2 . . 109.38(18) ?
C22 C19 Si2 . . 109.81(17) ?
C20 C19 Si2 . . 110.15(19) ?
C19 C20 H20A . . 109.5 ?
C19 C20 H20B . . 109.5 ?
H20A C20 H20B . . 109.5 ?
C19 C20 H20C . . 109.5 ?
H20A C20 H20C . . 109.5 ?
H20B C20 H20C . . 109.5 ?
C19 C21 H21A . . 109.5 ?
C19 C21 H21B . . 109.5 ?
H21A C21 H21B . . 109.5 ?
C19 C21 H21C . . 109.5 ?
H21A C21 H21C . . 109.5 ?
H21B C21 H21C . . 109.5 ?
C19 C22 H22A . . 109.5 ?
C19 C22 H22B . . 109.5 ?
H22A C22 H22B . . 109.5 ?
C19 C22 H22C . . 109.5 ?
H22A C22 H22C . . 109.5 ?
H22B C22 H22C . . 109.5 ?

loop_
_geom_bond_atom_site_label_1
_geom_bond_atom_site_label_2
_geom_bond_site_symmetry_2
_geom_bond_distance
_geom_bond_publ_flag
Mo1 O1 . 1.9001(17) y
Mo1 O2 . 1.9149(17) y
Mo1 O3 . 1.7058(17) y
Mo1 O4 . 1.7073(16) y
Mo1 N1 . 2.3508(18) y
Mo1 N2 . 2.3523(18) y
Si1 O1 . 1.6152(18) ?
Si1 C11 . 1.860(3) ?
Si1 C12 . 1.867(3) ?
Si1 C13 . 1.876(3) ?
Si2 O2 . 1.6219(18) ?
Si2 C18 . 1.870(3) ?
Si2 C17 . 1.871(3) ?
Si2 C19 . 1.891(3) ?
N1 C1 . 1.332(3) ?
N1 C5 . 1.344(3) ?
N2 C10 . 1.335(3) ?
N2 C6 . 1.347(3) ?
C1 C2 . 1.381(3) ?
C1 H1 . 0.9500 ?
C2 C3 . 1.372(4) ?
C2 H2 . 0.9500 ?
C3 C4 . 1.380(3) ?
C3 H3 . 0.9500 ?
C4 C5 . 1.387(3) ?
C4 H4 . 0.9500 ?
C5 C6 . 1.482(3) ?
C6 C7 . 1.387(3) ?
C7 C8 . 1.382(3) ?
C7 H7 . 0.9500 ?
C8 C9 . 1.380(3) ?
C8 H8 . 0.9500 ?
C9 C10 . 1.379(3) ?
C9 H9 . 0.9500 ?
C10 H10 . 0.9500 ?
C11 H11A . 0.9800 ?
C11 H11B . 0.9800 ?
C11 H11C . 0.9800 ?
C12 H12A . 0.9800 ?
C12 H12B . 0.9800 ?
C12 H12C . 0.9800 ?
C13 C14 . 1.521(5) ?
C13 C16 . 1.525(4) ?
C13 C15 . 1.540(4) ?
C14 H14A . 0.9800 ?
C14 H14B . 0.9800 ?
C14 H14C . 0.9800 ?
C15 H15A . 0.9800 ?
C15 H15B . 0.9800 ?
C15 H15C . 0.9800 ?
C16 H16A . 0.9800 ?
C16 H16B . 0.9800 ?
C16 H16C . 0.9800 ?
C17 H17A . 0.9800 ?
C17 H17B . 0.9800 ?
C17 H17C . 0.9800 ?
C18 H18A . 0.9800 ?
C18 H18B . 0.9800 ?
C18 H18C . 0.9800 ?
C19 C21 . 1.530(4) ?
C19 C22 . 1.531(4) ?
C19 C20 . 1.535(4) ?
C20 H20A . 0.9800 ?
C20 H20B . 0.9800 ?
C20 H20C . 0.9800 ?
C21 H21A . 0.9800 ?
C21 H21B . 0.9800 ?
C21 H21C . 0.9800 ?
C22 H22A . 0.9800 ?
C22 H22B . 0.9800 ?
C22 H22C . 0.9800 ?

loop_
_geom_hbond_atom_site_label_D
_geom_hbond_atom_site_label_H
_geom_hbond_atom_site_label_A
_geom_hbond_site_symmetry_A
_geom_hbond_distance_DH
_geom_hbond_distance_HA
_geom_hbond_distance_DA
_geom_hbond_angle_DHA
_geom_hbond_publ_flag
C4 H4 O4 1_655 0.95 2.38 3.260(3) 153.4 yes
C7 H7 O3 1_655 0.95 2.59 3.189(3) 121.5 yes
C7 H7 O4 1_655 0.95 2.55 3.494(3) 170.0 yes
C8 H8 O3 1_655 0.95 2.55 3.168(3) 123.2 yes
C10 H10 O3 . 0.95 2.61 3.118(3) 113.8 .

loop_
_geom_torsion_atom_site_label_1
_geom_torsion_atom_site_label_2
_geom_torsion_atom_site_label_3
_geom_torsion_atom_site_label_4
_geom_torsion_site_symmetry_1
_geom_torsion_site_symmetry_2
_geom_torsion_site_symmetry_3
_geom_torsion_site_symmetry_4
_geom_torsion
_geom_torsion_publ_flag
C11 Si1 O1 Mo1 . . . . -16.0(7) ?
C12 Si1 O1 Mo1 . . . . -135.2(6) ?
C13 Si1 O1 Mo1 . . . . 104.3(6) ?
C18 Si2 O2 Mo1 . . . . 68.6(4) ?
C17 Si2 O2 Mo1 . . . . -171.0(3) ?
C19 Si2 O2 Mo1 . . . . -51.7(4) ?
C5 N1 C1 C2 . . . . 1.7(4) ?
Mo1 N1 C1 C2 . . . . -170.4(2) ?
N1 C1 C2 C3 . . . . 0.1(4) ?
C1 C2 C3 C4 . . . . -1.4(5) ?
C2 C3 C4 C5 . . . . 0.9(5) ?
C1 N1 C5 C4 . . . . -2.2(4) ?
Mo1 N1 C5 C4 . . . . 170.10(19) ?
C1 N1 C5 C6 . . . . 178.9(2) ?
Mo1 N1 C5 C6 . . . . -8.9(3) ?
C3 C4 C5 N1 . . . . 0.9(4) ?
C3 C4 C5 C6 . . . . 179.8(3) ?
C10 N2 C6 C7 . . . . -1.6(4) ?
Mo1 N2 C6 C7 . . . . 175.28(19) ?
C10 N2 C6 C5 . . . . 179.9(2) ?
Mo1 N2 C6 C5 . . . . -3.2(3) ?
N1 C5 C6 N2 . . . . 7.9(3) ?
C4 C5 C6 N2 . . . . -171.0(2) ?
N1 C5 C6 C7 . . . . -170.6(2) ?
C4 C5 C6 C7 . . . . 10.4(4) ?
N2 C6 C7 C8 . . . . 0.5(4) ?
C5 C6 C7 C8 . . . . 178.9(2) ?
C6 C7 C8 C9 . . . . 0.5(4) ?
C7 C8 C9 C10 . . . . -0.4(4) ?
C6 N2 C10 C9 . . . . 1.7(4) ?
Mo1 N2 C10 C9 . . . . -175.1(2) ?
C8 C9 C10 N2 . . . . -0.7(4) ?
O1 Si1 C13 C14 . . . . -67.7(2) ?
C11 Si1 C13 C14 . . . . 51.2(3) ?
C12 Si1 C13 C14 . . . . 173.0(2) ?
O1 Si1 C13 C16 . . . . 51.0(3) ?
C11 Si1 C13 C16 . . . . 169.8(2) ?
C12 Si1 C13 C16 . . . . -68.3(3) ?
O1 Si1 C13 C15 . . . . 171.3(2) ?
C11 Si1 C13 C15 . . . . -69.9(3) ?
C12 Si1 C13 C15 . . . . 52.0(3) ?
O2 Si2 C19 C21 . . . . -53.3(2) ?
C18 Si2 C19 C21 . . . . -174.34(19) ?
C17 Si2 C19 C21 . . . . 64.5(2) ?
O2 Si2 C19 C22 . . . . 65.7(2) ?
C18 Si2 C19 C22 . . . . -55.3(2) ?
C17 Si2 C19 C22 . . . . -176.46(19) ?
O2 Si2 C19 C20 . . . . -173.69(18) ?
C18 Si2 C19 C20 . . . . 65.3(2) ?
C17 Si2 C19 C20 . . . . -55.9(2) ?

_cod_database_fobs_code 2312114
